data_1505170
loop_
_publ_author_name
'Aaker\"oy, Christer B.'
'Fasulo, Meg E.'
'Desper, John'

_publ_section_title
;
 Cocrystal or Salt:&#x00A0; Does It Really Matter?
;
_journal_issue 3
_journal_name_full 'Molecular Pharmaceutics'
_journal_page_first 317
_journal_paper_doi 10.1021/mp060126o
_journal_volume 4
_journal_year 2007
_chemical_formula_moiety
;
(C18 H16 N4)2 (C4 H6 O4)
;
_chemical_formula_sum 'C40 H38 N8 O4'
_chemical_formula_weight 694.78
_chemical_name_systematic
;
{1[(1-benzimidazolyl)methyl]-4[(1-pyrazolyl)methyl]benzene}2, succinic acid
;
_space_group_IT_number 14
_symmetry_cell_setting monoclinic
_symmetry_space_group_name_Hall '-P 2yn'
_symmetry_space_group_name_H-M 'P 1 21/n 1'
_atom_sites_solution_hydrogens geom
_atom_sites_solution_primary direct
_atom_sites_solution_secondary difmap
_audit_creation_method SHELXL-97
_cell_angle_alpha 90.00
_cell_angle_beta 102.342(6)
_cell_angle_gamma 90.00
_cell_formula_units_Z 2
_cell_length_a 5.6367(4)
_cell_length_b 32.910(3)
_cell_length_c 9.4476(7)
_cell_measurement_reflns_used 3173
_cell_measurement_temperature 173(2)
_cell_measurement_theta_max 27.40
_cell_measurement_theta_min 2.25
_cell_volume 1712.1(2)
_computing_cell_refinement 'Bruker XSCANS'
_computing_data_collection 'Bruker XSCANS'
_computing_data_reduction 'Bruker SHELXTL'
_computing_molecular_graphics 'Bruker SHELXTL'
_computing_publication_material 'Bruker SHELXTL'
_computing_structure_refinement 'SHELXL-97 (Sheldrick, 1997)'
_computing_structure_solution 'SHELXS-97 (Sheldrick, 1990)'
_diffrn_ambient_temperature 173(2)
_diffrn_measured_fraction_theta_full 0.940
_diffrn_measured_fraction_theta_max 0.940
_diffrn_measurement_device_type 'CCD area detector'
_diffrn_measurement_method 'phi and omega scans'
_diffrn_radiation_monochromator graphite
_diffrn_radiation_source 'fine-focus sealed tube'
_diffrn_radiation_type MoK\a
_diffrn_radiation_wavelength 0.71073
_diffrn_reflns_av_R_equivalents 0.1156
_diffrn_reflns_av_sigmaI/netI 0.0985
_diffrn_reflns_limit_h_max 7
_diffrn_reflns_limit_h_min -7
_diffrn_reflns_limit_k_max 43
_diffrn_reflns_limit_k_min -42
_diffrn_reflns_limit_l_max 11
_diffrn_reflns_limit_l_min -12
_diffrn_reflns_number 12611
_diffrn_reflns_theta_full 28.32
_diffrn_reflns_theta_max 28.32
_diffrn_reflns_theta_min 1.24
_exptl_absorpt_coefficient_mu 0.090
_exptl_absorpt_correction_type none
_exptl_crystal_colour colorless
_exptl_crystal_density_diffrn 1.348
_exptl_crystal_density_method 'not measured'
_exptl_crystal_description plate
_exptl_crystal_F_000 732
_exptl_crystal_size_max 0.45
_exptl_crystal_size_mid 0.40
_exptl_crystal_size_min 0.04
_refine_diff_density_max 0.275
_refine_diff_density_min -0.277
_refine_diff_density_rms 0.066
_refine_ls_extinction_method none
_refine_ls_goodness_of_fit_ref 0.920
_refine_ls_hydrogen_treatment mixed
_refine_ls_matrix_type full
_refine_ls_number_parameters 239
_refine_ls_number_reflns 4018
_refine_ls_number_restraints 0
_refine_ls_restrained_S_all 0.920
_refine_ls_R_factor_all 0.0918
_refine_ls_R_factor_gt 0.0545
_refine_ls_shift/su_max 0.001
_refine_ls_shift/su_mean 0.000
_refine_ls_structure_factor_coef Fsqd
_refine_ls_weighting_details 'calc w=1/[\s^2^(Fo^2^)+(0.0750P)^2^+0.0000P] where P=(Fo^2^+2Fc^2^)/3'
_refine_ls_weighting_scheme calc
_refine_ls_wR_factor_gt 0.1276
_refine_ls_wR_factor_ref 0.1448
_reflns_number_gt 2448
_reflns_number_total 4018
_reflns_threshold_expression >2sigma(I)
_cod_data_source_file mp060126osi20061215_040052.cif
_cod_data_source_block 1
_cod_depositor_comments
;
The following automatic conversions were performed:

'_symmetry_cell_setting' value 'Monoclinic' changed to 'monoclinic'
according to /home/saulius/struct/CIF-dictionaries/cif_core.dic
dictionary named 'cif_core.dic' version 2.4.1 from 2010-06-29.

Automatic conversion script
Id: cif_fix_values 1715 2011-07-08 13:25:40Z adriana 
;
_cod_original_cell_volume 1712.0(2)
_cod_original_sg_symbol_H-M P2(1)/n
_cod_database_code 1505170

loop_
_symmetry_equiv_pos_as_xyz
'x, y, z'
'-x+1/2, y+1/2, -z+1/2'
'-x, -y, -z'
'x-1/2, -y-1/2, z-1/2'

loop_
_atom_site_label
_atom_site_type_symbol
_atom_site_fract_x
_atom_site_fract_y
_atom_site_fract_z
_atom_site_U_iso_or_equiv
_atom_site_adp_type
_atom_site_occupancy
_atom_site_symmetry_multiplicity
_atom_site_calc_flag
_atom_site_refinement_flags
N11 N 0.61775(14) 0.42735(3) 0.56998(9) 0.0243(2) Uani 1 1 d .
C12 C 0.42170(17) 0.45055(3) 0.57035(11) 0.0266(3) Uani 1 1 d .
H12 H 0.3368 0.4647 0.4873 0.032 Uiso 1 1 calc R
N13 N 0.35824(14) 0.45176(3) 0.69629(9) 0.0285(2) Uani 1 1 d .
C14 C 0.52910(16) 0.42774(3) 0.78752(11) 0.0247(3) Uani 1 1 d .
C15 C 0.55702(18) 0.41835(3) 0.93421(11) 0.0293(3) Uani 1 1 d .
H15 H 0.4481 0.4285 0.9898 0.035 Uiso 1 1 calc R
C16 C 0.7498(2) 0.39369(4) 0.99483(12) 0.0346(3) Uani 1 1 d .
H16 H 0.7743 0.3870 1.0947 0.041 Uiso 1 1 calc R
C17 C 0.90944(19) 0.37834(4) 0.91438(12) 0.0351(3) Uani 1 1 d .
H17 H 1.0390 0.3613 0.9606 0.042 Uiso 1 1 calc R
C18 C 0.88445(18) 0.38721(3) 0.76948(12) 0.0302(3) Uani 1 1 d .
H18 H 0.9936 0.3768 0.7144 0.036 Uiso 1 1 calc R
C19 C 0.69211(16) 0.41200(3) 0.70865(10) 0.0241(3) Uani 1 1 d .
C21 C 0.66625(16) 0.37919(3) 0.37880(10) 0.0243(3) Uani 1 1 d .
C22 C 0.83476(17) 0.34833(3) 0.38879(11) 0.0283(3) Uani 1 1 d .
H22 H 0.9959 0.3527 0.4419 0.034 Uiso 1 1 calc R
C23 C 0.77280(17) 0.31123(3) 0.32290(12) 0.0299(3) Uani 1 1 d .
H23 H 0.8920 0.2905 0.3302 0.036 Uiso 1 1 calc R
C24 C 0.53834(17) 0.30403(3) 0.24633(11) 0.0266(3) Uani 1 1 d .
C25 C 0.36905(17) 0.33496(3) 0.23739(11) 0.0280(3) Uani 1 1 d .
H25 H 0.2073 0.3305 0.1854 0.034 Uiso 1 1 calc R
C26 C 0.43012(17) 0.37193(3) 0.30202(11) 0.0273(3) Uani 1 1 d .
H26 H 0.3109 0.3927 0.2944 0.033 Uiso 1 1 calc R
C27 C 0.73120(18) 0.42000(3) 0.44767(11) 0.0267(3) Uani 1 1 d .
H27A H 0.9098 0.4217 0.4810 0.032 Uiso 1 1 calc R
H27B H 0.6800 0.4415 0.3741 0.032 Uiso 1 1 calc R
C28 C 0.45767(19) 0.26447(4) 0.17240(13) 0.0369(3) Uani 1 1 d .
H28A H 0.3293 0.2527 0.2168 0.044 Uiso 1 1 calc R
H28B H 0.3847 0.2700 0.0693 0.044 Uiso 1 1 calc R
N31 N 0.64870(15) 0.23476(3) 0.17958(10) 0.0324(3) Uani 1 1 d .
N32 N 0.70631(17) 0.21020(3) 0.29594(11) 0.0434(3) Uani 1 1 d .
C33 C 0.8882(2) 0.18791(4) 0.26928(16) 0.0503(4) Uani 1 1 d .
H33 H 0.9689 0.1674 0.3324 0.060 Uiso 1 1 calc R
C34 C 0.9464(2) 0.19808(4) 0.13872(16) 0.0507(4) Uani 1 1 d .
H34 H 1.0693 0.1865 0.0965 0.061 Uiso 1 1 calc R
C35 C 0.7886(2) 0.22829(4) 0.08429(13) 0.0414(3) Uani 1 1 d .
H35 H 0.7796 0.2422 -0.0048 0.050 Uiso 1 1 calc R
C41 C -0.08925(17) 0.51138(3) 0.79646(11) 0.0255(3) Uani 1 1 d .
O41 O -0.01382(12) 0.50111(2) 0.67826(8) 0.0317(2) Uani 1 1 d .
H41 H 0.1159(19) 0.4829(4) 0.6985(12) 0.038 Uiso 1 1 d .
O42 O -0.25889(13) 0.53430(2) 0.78891(8) 0.0381(2) Uani 1 1 d .
C42 C 0.04869(17) 0.49343(3) 0.93525(10) 0.0252(3) Uani 1 1 d .
H42A H 0.2213 0.5016 0.9499 0.030 Uiso 1 1 calc R
H42B H 0.0413 0.4634 0.9279 0.030 Uiso 1 1 calc R

loop_
_atom_site_aniso_label
_atom_site_aniso_U_11
_atom_site_aniso_U_22
_atom_site_aniso_U_33
_atom_site_aniso_U_23
_atom_site_aniso_U_13
_atom_site_aniso_U_12
N11 0.0273(4) 0.0254(5) 0.0194(4) 0.0016(4) 0.0037(3) -0.0004(3)
C12 0.0273(4) 0.0262(5) 0.0243(5) 0.0007(4) 0.0009(4) 0.0014(4)
N13 0.0289(4) 0.0302(5) 0.0250(5) 0.0016(4) 0.0028(3) 0.0030(4)
C14 0.0256(4) 0.0222(5) 0.0246(5) -0.0010(4) 0.0014(4) -0.0017(4)
C15 0.0320(5) 0.0318(6) 0.0238(5) -0.0009(5) 0.0055(4) -0.0011(4)
C16 0.0408(5) 0.0389(7) 0.0214(5) 0.0052(5) 0.0008(4) -0.0008(5)
C17 0.0344(5) 0.0373(7) 0.0305(6) 0.0074(5) -0.0003(5) 0.0057(5)
C18 0.0289(5) 0.0308(6) 0.0297(6) 0.0012(5) 0.0033(4) 0.0033(4)
C19 0.0271(4) 0.0234(5) 0.0201(5) 0.0003(4) 0.0011(4) -0.0031(4)
C21 0.0262(4) 0.0292(6) 0.0183(5) 0.0037(4) 0.0066(4) -0.0026(4)
C22 0.0225(4) 0.0351(6) 0.0262(5) -0.0022(5) 0.0026(4) 0.0008(4)
C23 0.0270(4) 0.0289(6) 0.0324(6) -0.0025(5) 0.0030(4) 0.0044(4)
C24 0.0281(4) 0.0285(6) 0.0223(5) 0.0008(4) 0.0029(4) -0.0003(4)
C25 0.0240(4) 0.0323(6) 0.0249(5) 0.0032(5) -0.0007(4) -0.0012(4)
C26 0.0259(4) 0.0287(6) 0.0265(5) 0.0041(5) 0.0036(4) 0.0045(4)
C27 0.0301(4) 0.0289(6) 0.0218(5) 0.0020(4) 0.0071(4) -0.0025(4)
C28 0.0312(5) 0.0348(6) 0.0405(6) -0.0085(5) -0.0016(5) 0.0021(5)
N31 0.0345(4) 0.0295(5) 0.0317(5) -0.0043(4) 0.0036(4) -0.0018(4)
N32 0.0480(5) 0.0340(6) 0.0479(6) 0.0069(5) 0.0096(5) 0.0006(5)
C33 0.0435(6) 0.0278(7) 0.0763(10) 0.0002(7) 0.0056(6) 0.0026(5)
C34 0.0381(6) 0.0408(7) 0.0744(9) -0.0224(7) 0.0147(6) -0.0035(5)
C35 0.0420(6) 0.0459(7) 0.0364(6) -0.0137(6) 0.0087(5) -0.0084(6)
C41 0.0298(4) 0.0228(5) 0.0221(5) -0.0001(4) 0.0013(4) 0.0013(4)
O41 0.0376(4) 0.0351(4) 0.0214(4) 0.0042(3) 0.0040(3) 0.0118(3)
O42 0.0442(4) 0.0382(4) 0.0290(4) 0.0034(4) 0.0013(3) 0.0187(3)
C42 0.0295(5) 0.0225(5) 0.0204(5) 0.0016(4) -0.0018(4) 0.0046(4)

loop_
_atom_type_symbol
_atom_type_description
_atom_type_scat_dispersion_real
_atom_type_scat_dispersion_imag
_atom_type_scat_source
C C 0.0033 0.0016 'International Tables Vol C Tables 4.2.6.8 and 6.1.1.4'
H H 0.0000 0.0000 'International Tables Vol C Tables 4.2.6.8 and 6.1.1.4'
N N 0.0061 0.0033 'International Tables Vol C Tables 4.2.6.8 and 6.1.1.4'
O O 0.0106 0.0060 'International Tables Vol C Tables 4.2.6.8 and 6.1.1.4'

loop_
_geom_angle_atom_site_label_1
_geom_angle_atom_site_label_2
_geom_angle_atom_site_label_3
_geom_angle
_geom_angle_site_symmetry_1
_geom_angle_site_symmetry_3
C12 N11 C19 106.73(8) . .
C12 N11 C27 126.70(8) . .
C19 N11 C27 126.57(8) . .
N13 C12 N11 113.75(9) . .
N13 C12 H12 123.1 . .
N11 C12 H12 123.1 . .
C12 N13 C14 104.89(8) . .
N13 C14 C15 131.03(10) . .
N13 C14 C19 109.04(9) . .
C15 C14 C19 119.93(9) . .
C16 C15 C14 117.03(10) . .
C16 C15 H15 121.5 . .
C14 C15 H15 121.5 . .
C15 C16 C17 122.09(10) . .
C15 C16 H16 119.0 . .
C17 C16 H16 119.0 . .
C18 C17 C16 121.70(10) . .
C18 C17 H17 119.2 . .
C16 C17 H17 119.2 . .
C17 C18 C19 116.33(10) . .
C17 C18 H18 121.8 . .
C19 C18 H18 121.8 . .
C18 C19 N11 131.48(10) . .
C18 C19 C14 122.92(9) . .
N11 C19 C14 105.58(8) . .
C22 C21 C26 118.44(10) . .
C22 C21 C27 121.84(8) . .
C26 C21 C27 119.71(9) . .
C21 C22 C23 121.05(9) . .
C21 C22 H22 119.5 . .
C23 C22 H22 119.5 . .
C22 C23 C24 120.52(10) . .
C22 C23 H23 119.7 . .
C24 C23 H23 119.7 . .
C23 C24 C25 118.31(10) . .
C23 C24 C28 123.49(10) . .
C25 C24 C28 118.20(8) . .
C26 C25 C24 121.36(9) . .
C26 C25 H25 119.3 . .
C24 C25 H25 119.3 . .
C25 C26 C21 120.30(10) . .
C25 C26 H26 119.8 . .
C21 C26 H26 119.8 . .
N11 C27 C21 112.61(9) . .
N11 C27 H27A 109.1 . .
C21 C27 H27A 109.1 . .
N11 C27 H27B 109.1 . .
C21 C27 H27B 109.1 . .
H27A C27 H27B 107.8 . .
N31 C28 C24 114.60(8) . .
N31 C28 H28A 108.6 . .
C24 C28 H28A 108.6 . .
N31 C28 H28B 108.6 . .
C24 C28 H28B 108.6 . .
H28A C28 H28B 107.6 . .
C35 N31 N32 112.38(10) . .
C35 N31 C28 128.16(10) . .
N32 N31 C28 119.44(10) . .
C33 N32 N31 103.77(11) . .
N32 C33 C34 112.03(12) . .
N32 C33 H33 124.0 . .
C34 C33 H33 124.0 . .
C35 C34 C33 104.69(12) . .
C35 C34 H34 127.7 . .
C33 C34 H34 127.7 . .
N31 C35 C34 107.13(12) . .
N31 C35 H35 126.4 . .
C34 C35 H35 126.4 . .
O42 C41 O41 120.24(9) . .
O42 C41 C42 123.72(10) . .
O41 C41 C42 116.04(9) . .
C41 O41 H41 111.8(7) . .
C41 C42 C42 112.76(10) . 3_567
C41 C42 H42A 109.0 . .
C42 C42 H42A 109.0 3_567 .
C41 C42 H42B 109.0 . .
C42 C42 H42B 109.0 3_567 .
H42A C42 H42B 107.8 . .

loop_
_geom_bond_atom_site_label_1
_geom_bond_atom_site_label_2
_geom_bond_distance
_geom_bond_site_symmetry_2
N11 C12 1.3437(13) .
N11 C19 1.3829(12) .
N11 C27 1.4556(14) .
C12 N13 1.3143(14) .
C12 H12 0.9500 .
N13 C14 1.3930(12) .
C14 C15 1.3956(14) .
C14 C19 1.4001(15) .
C15 C16 1.3787(15) .
C15 H15 0.9500 .
C16 C17 1.3912(17) .
C16 H16 0.9500 .
C17 C18 1.3773(16) .
C17 H17 0.9500 .
C18 C19 1.3803(14) .
C18 H18 0.9500 .
C21 C22 1.3800(15) .
C21 C26 1.3936(13) .
C21 C27 1.5030(15) .
C22 C23 1.3810(15) .
C22 H22 0.9500 .
C23 C24 1.3846(13) .
C23 H23 0.9500 .
C24 C25 1.3853(15) .
C24 C28 1.5013(16) .
C25 C26 1.3719(15) .
C25 H25 0.9500 .
C26 H26 0.9500 .
C27 H27A 0.9900 .
C27 H27B 0.9900 .
C28 N31 1.4453(14) .
C28 H28A 0.9900 .
C28 H28B 0.9900 .
N31 C35 1.3346(16) .
N31 N32 1.3469(14) .
N32 C33 1.3280(17) .
C33 C34 1.383(2) .
C33 H33 0.9500 .
C34 C35 1.3596(18) .
C34 H34 0.9500 .
C35 H35 0.9500 .
C41 O42 1.2080(12) .
C41 O41 1.3210(13) .
C41 C42 1.4958(13) .
O41 H41 0.933(11) .
C42 C42 1.508(2) 3_567
C42 H42A 0.9900 .
C42 H42B 0.9900 .

loop_
_geom_hbond_atom_site_label_D
_geom_hbond_atom_site_label_H
_geom_hbond_atom_site_label_A
_geom_hbond_distance_DH
_geom_hbond_distance_HA
_geom_hbond_distance_DA
_geom_hbond_angle_DHA
O41 H41 N13 0.933(11) 1.711(12) 2.6291(11) 167.1(11)

loop_
_geom_torsion_atom_site_label_1
_geom_torsion_atom_site_label_2
_geom_torsion_atom_site_label_3
_geom_torsion_atom_site_label_4
_geom_torsion
_geom_torsion_site_symmetry_4
C19 N11 C12 N13 -0.44(12) .
C27 N11 C12 N13 179.96(9) .
N11 C12 N13 C14 0.86(11) .
C12 N13 C14 C15 178.73(11) .
C12 N13 C14 C19 -0.94(11) .
N13 C14 C15 C16 -179.16(10) .
C19 C14 C15 C16 0.48(15) .
C14 C15 C16 C17 -0.57(17) .
C15 C16 C17 C18 0.45(18) .
C16 C17 C18 C19 -0.21(16) .
C17 C18 C19 N11 178.52(10) .
C17 C18 C19 C14 0.13(16) .
C12 N11 C19 C18 -178.77(11) .
C27 N11 C19 C18 0.83(17) .
C12 N11 C19 C14 -0.18(11) .
C27 N11 C19 C14 179.43(9) .
N13 C14 C19 C18 179.44(9) .
C15 C14 C19 C18 -0.27(16) .
N13 C14 C19 N11 0.69(11) .
C15 C14 C19 N11 -179.02(9) .
C26 C21 C22 C23 0.84(16) .
C27 C21 C22 C23 -178.97(10) .
C21 C22 C23 C24 -0.71(17) .
C22 C23 C24 C25 0.20(16) .
C22 C23 C24 C28 -179.79(11) .
C23 C24 C25 C26 0.15(16) .
C28 C24 C25 C26 -179.85(10) .
C24 C25 C26 C21 -0.01(17) .
C22 C21 C26 C25 -0.48(16) .
C27 C21 C26 C25 179.34(10) .
C12 N11 C27 C21 -102.06(11) .
C19 N11 C27 C21 78.42(11) .
C22 C21 C27 N11 -110.76(11) .
C26 C21 C27 N11 69.44(12) .
C23 C24 C28 N31 -3.58(16) .
C25 C24 C28 N31 176.42(10) .
C24 C28 N31 C35 -92.49(13) .
C24 C28 N31 N32 85.64(13) .
C35 N31 N32 C33 -0.21(12) .
C28 N31 N32 C33 -178.61(9) .
N31 N32 C33 C34 0.20(13) .
N32 C33 C34 C35 -0.12(14) .
N32 N31 C35 C34 0.14(13) .
C28 N31 C35 C34 178.37(10) .
C33 C34 C35 N31 -0.01(13) .
O42 C41 C42 C42 0.73(17) 3_567
O41 C41 C42 C42 -179.93(10) 3_567
